data_7021346
loop_
_publ_author_name
'Anselmo, Daniele'
'Salassa, Giovanni'
'Escudero-Ad\'an, Eduardo C'
'Martin, Eddy'
'Kleij, Arjan W.'

_publ_section_title
;
 Merging catalysis and supramolecular aggregation features of triptycene
 based Zn(salphen)s.
;
_journal_issue 22
_journal_name_full 'Dalton transactions (Cambridge, England : 2003)'
_journal_page_first 7962
_journal_page_last 7970
_journal_paper_doi 10.1039/c3dt00067b
_journal_volume 42
_journal_year 2013
_chemical_formula_sum 'C90.5 H104 N6 O10.5 Zn3'
_chemical_formula_weight 1639.91
_chemical_name_systematic
;
?
;
_space_group_IT_number 52
_symmetry_cell_setting orthorhombic
_symmetry_space_group_name_Hall '-P 2a 2bc'
_symmetry_space_group_name_H-M 'P n n a'
_atom_sites_solution_hydrogens geom
_atom_sites_solution_primary direct
_atom_sites_solution_secondary difmap
_audit_creation_method SHELXL-97
_cell_angle_alpha 90.00
_cell_angle_beta 90.00
_cell_angle_gamma 90.00
_cell_formula_units_Z 4
_cell_length_a 27.692(7)
_cell_length_b 23.442(6)
_cell_length_c 14.633(3)
_cell_measurement_reflns_used 4713
_cell_measurement_temperature 100(2)
_cell_measurement_theta_max 20.56
_cell_measurement_theta_min 2.20
_cell_volume 9499(4)
_computing_cell_refinement 'Bruker APEX2 v2011.4-0'
_computing_data_collection 'Bruker APEX2 v2011.4-0'
_computing_data_reduction 'Bruker SAINT V7.60A'
_computing_molecular_graphics 'Bruker SHELXTL'
_computing_publication_material 'Bruker SHELXTL'
_computing_structure_refinement 'SHELXS-97 (Sheldrick, 2008)'
_computing_structure_solution Sir2011
_diffrn_ambient_temperature 100(2)
_diffrn_detector_area_resol_mean 512
_diffrn_detector_type '4K CCD area detector APEX II'
_diffrn_measured_fraction_theta_full 0.950
_diffrn_measured_fraction_theta_max 0.885
_diffrn_measurement_device_type 'APEX DUO Kappa 4-axis goniometer'
_diffrn_measurement_method
;
Fullsphere data collection, phi and omega scans
;
_diffrn_measurement_specimen_support 'magnetic support with MicroMount'
_diffrn_radiation_monochromator 'Quazar MX Multilayer Optics'
_diffrn_radiation_type MoK\a
_diffrn_radiation_wavelength 0.71073
_diffrn_reflns_av_R_equivalents 0.0000
_diffrn_reflns_av_sigmaI/netI 0.2635
_diffrn_reflns_limit_h_max 33
_diffrn_reflns_limit_h_min 0
_diffrn_reflns_limit_k_max 0
_diffrn_reflns_limit_k_min -28
_diffrn_reflns_limit_l_max 17
_diffrn_reflns_limit_l_min 0
_diffrn_reflns_number 7792
_diffrn_reflns_theta_full 25.00
_diffrn_reflns_theta_max 25.44
_diffrn_reflns_theta_min 1.57
_diffrn_source 'Microfocus source E025 IuS'
_diffrn_source_current 0.6
_diffrn_source_power 50
_diffrn_source_size '0.2 mm x 0.2 mm fine focus'
_diffrn_source_type 'Bruker APEX DUO'
_exptl_absorpt_coefficient_mu 0.806
_exptl_absorpt_correction_T_max 0.9237
_exptl_absorpt_correction_T_min 0.8554
_exptl_absorpt_correction_type empirical
_exptl_absorpt_process_details
;
SADABS Version 2008/1 Bruker-Nonius
Blessing, Acta Cryst. (1995) A51 33-38
;
_exptl_crystal_colour orange
_exptl_crystal_density_diffrn 1.147
_exptl_crystal_density_method 'not measured'
_exptl_crystal_description block
_exptl_crystal_F_000 3452
_exptl_crystal_size_max 0.20
_exptl_crystal_size_mid 0.10
_exptl_crystal_size_min 0.10
_refine_diff_density_max 1.088
_refine_diff_density_min -0.566
_refine_diff_density_rms 0.115
_refine_ls_extinction_method none
_refine_ls_goodness_of_fit_ref 0.987
_refine_ls_hydrogen_treatment noref
_refine_ls_matrix_type full
_refine_ls_number_parameters 773
_refine_ls_number_reflns 7792
_refine_ls_number_restraints 741
_refine_ls_restrained_S_all 1.059
_refine_ls_R_factor_all 0.1864
_refine_ls_R_factor_gt 0.0993
_refine_ls_shift/su_max 0.001
_refine_ls_shift/su_mean 0.000
_refine_ls_structure_factor_coef Fsqd
_refine_ls_weighting_details 'calc w=1/[\s^2^(Fo^2^)+(0.1719P)^2^+0.0000P] where P=(Fo^2^+2Fc^2^)/3'
_refine_ls_weighting_scheme calc
_refine_ls_wR_factor_gt 0.2954
_refine_ls_wR_factor_ref 0.3151
_reflns_number_gt 2941
_reflns_number_total 7792
_reflns_threshold_expression >2sigma(I)
_cod_data_source_file c3dt00067b.txt
_cod_data_source_block mo-da541pnna-04
_cod_depositor_comments
;
The following automatic conversions were performed:

'_symmetry_cell_setting' value 'Orthorhombic' changed to
'orthorhombic' according to
/home/saulius/struct/CIF-dictionaries/cif_core.dic dictionary named
'cif_core.dic' version 2.4.2 from 2011-04-26.

Automatic conversion script
Id: cif_fix_values 1891 2012-01-12 08:04:46Z andrius 
;
_cod_original_sg_symbol_H-M Pnna
_cod_original_formula_sum 'C90.50 H104 N6 O10.50 Zn3'
_cod_database_code 7021346

loop_
_symmetry_equiv_pos_as_xyz
'x, y, z'
'-x+1/2, -y, z'
'-x+1/2, y+1/2, -z+1/2'
'x, -y+1/2, -z+1/2'
'-x, -y, -z'
'x-1/2, y, -z'
'x-1/2, -y-1/2, z-1/2'
'-x, y-1/2, z-1/2'

loop_
_atom_site_label
_atom_site_type_symbol
_atom_site_fract_x
_atom_site_fract_y
_atom_site_fract_z
_atom_site_U_iso_or_equiv
_atom_site_adp_type
_atom_site_occupancy
_atom_site_symmetry_multiplicity
_atom_site_calc_flag
_atom_site_refinement_flags
_atom_site_disorder_assembly
_atom_site_disorder_group
C1 C 1.0833(3) -0.0009(4) -0.0226(6) 0.062(2) Uani 1 1 d D . .
C2 C 1.1063(3) -0.0351(3) -0.0940(6) 0.068(3) Uani 1 1 d D . .
C3 C 1.0897(4) -0.0243(4) -0.1836(6) 0.078(3) Uani 1 1 d D . .
H3 H 1.1041 -0.0456 -0.2317 0.094 Uiso 1 1 calc R . .
C4 C 1.0551(4) 0.0137(4) -0.2064(6) 0.077(3) Uani 1 1 d D . .
H4 H 1.0455 0.0182 -0.2683 0.092 Uiso 1 1 calc R . .
C5 C 1.0338(3) 0.0460(3) -0.1385(6) 0.070(3) Uani 1 1 d D . .
H5 H 1.0091 0.0724 -0.1543 0.084 Uiso 1 1 calc R . .
C6 C 1.0481(3) 0.0407(4) -0.0453(6) 0.064(2) Uani 1 1 d D . .
C7 C 1.0251(3) 0.0764(3) 0.0164(6) 0.058(2) Uani 1 1 d D . .
H7 H 0.9999 0.0997 -0.0071 0.070 Uiso 1 1 calc R . .
C8 C 1.1459(3) -0.0760(4) -0.0715(5) 0.077(3) Uani 1 1 d D . .
C9 C 1.1276(3) -0.1252(3) -0.0073(6) 0.081(3) Uani 1 1 d D . .
H9A H 1.1180 -0.1091 0.0519 0.122 Uiso 1 1 calc R . .
H9B H 1.1535 -0.1530 0.0019 0.122 Uiso 1 1 calc R . .
H9C H 1.0998 -0.1441 -0.0355 0.122 Uiso 1 1 calc R . .
C10 C 1.1885(3) -0.0462(5) -0.0250(8) 0.111(4) Uani 1 1 d D . .
H10A H 1.2011 -0.0162 -0.0652 0.167 Uiso 1 1 calc R . .
H10B H 1.2140 -0.0741 -0.0126 0.167 Uiso 1 1 calc R . .
H10C H 1.1777 -0.0291 0.0327 0.167 Uiso 1 1 calc R . .
C11 C 1.1650(4) -0.1058(4) -0.1608(6) 0.101(3) Uani 1 1 d D . .
H11A H 1.1390 -0.1285 -0.1881 0.151 Uiso 1 1 calc R . .
H11B H 1.1922 -0.1307 -0.1455 0.151 Uiso 1 1 calc R . .
H11C H 1.1756 -0.0767 -0.2045 0.151 Uiso 1 1 calc R . .
C17 C 1.0401(3) 0.0448(3) 0.3640(6) 0.070(3) Uani 1 1 d D . .
H17 H 1.0226 0.0669 0.4073 0.083 Uiso 1 1 calc R . .
C18 C 1.0658(3) -0.0052(4) 0.3981(6) 0.062(2) Uani 1 1 d D . .
C19 C 1.0656(4) -0.0126(4) 0.4928(6) 0.086(3) Uani 1 1 d D . .
H19 H 1.0510 0.0157 0.5302 0.103 Uiso 1 1 calc R . .
C20 C 1.0858(4) -0.0598(4) 0.5334(7) 0.084(3) Uani 1 1 d D . .
H20 H 1.0867 -0.0635 0.5981 0.100 Uiso 1 1 calc R . .
C21 C 1.1046(3) -0.1015(4) 0.4776(7) 0.076(3) Uani 1 1 d D . .
H21 H 1.1167 -0.1352 0.5055 0.092 Uiso 1 1 calc R . .
C22 C 1.1069(3) -0.0974(3) 0.3833(6) 0.066(2) Uani 1 1 d D . .
C23 C 1.0864(3) -0.0461(4) 0.3418(6) 0.065(3) Uani 1 1 d D . .
C24 C 1.1258(4) -0.1446(3) 0.3230(6) 0.081(3) Uani 1 1 d D . .
C25 C 1.1692(4) -0.1244(4) 0.2683(7) 0.092(3) Uani 1 1 d D . .
H25A H 1.1607 -0.0896 0.2349 0.138 Uiso 1 1 calc R . .
H25B H 1.1787 -0.1541 0.2248 0.138 Uiso 1 1 calc R . .
H25C H 1.1961 -0.1165 0.3099 0.138 Uiso 1 1 calc R . .
C26 C 1.1439(4) -0.1965(4) 0.3810(7) 0.101(4) Uani 1 1 d D . .
H26A H 1.1687 -0.1837 0.4240 0.151 Uiso 1 1 calc R . .
H26B H 1.1576 -0.2255 0.3403 0.151 Uiso 1 1 calc R . .
H26C H 1.1167 -0.2129 0.4150 0.151 Uiso 1 1 calc R . .
C27 C 1.0858(4) -0.1663(4) 0.2574(7) 0.097(4) Uani 1 1 d D . .
H27A H 1.0587 -0.1813 0.2932 0.146 Uiso 1 1 calc R . .
H27B H 1.0989 -0.1966 0.2185 0.146 Uiso 1 1 calc R . .
H27C H 1.0746 -0.1347 0.2191 0.146 Uiso 1 1 calc R . .
N1 N 1.0344(2) 0.0813(3) 0.1036(5) 0.0619(19) Uani 1 1 d D . .
N2 N 1.0391(2) 0.0616(3) 0.2797(5) 0.0599(19) Uani 1 1 d D . .
O1 O 1.0965(2) -0.0109(2) 0.0620(4) 0.0822(19) Uani 1 1 d D . .
O2 O 1.0896(2) -0.0411(2) 0.2529(4) 0.0778(19) Uani 1 1 d D . .
Zn1 Zn 1.07861(4) 0.02553(4) 0.17502(7) 0.0699(5) Uani 1 1 d D B .
C12 C 1.0101(3) 0.1204(4) 0.1582(6) 0.056(2) Uani 1 1 d . . .
C13 C 0.9868(3) 0.1699(3) 0.1240(5) 0.058(2) Uani 1 1 d . . .
H13 H 0.9869 0.1781 0.0604 0.069 Uiso 1 1 calc R . .
C14 C 0.9630(3) 0.1928(3) 0.2807(6) 0.057(2) Uani 1 1 d . . .
C15 C 0.9868(3) 0.1440(4) 0.3105(6) 0.066(3) Uani 1 1 d . . .
H15 H 0.9857 0.1347 0.3736 0.079 Uiso 1 1 calc R . .
C16 C 1.0116(3) 0.1091(3) 0.2527(6) 0.056(2) Uani 1 1 d . . .
C28 C 0.9381(3) 0.2381(3) 0.3371(5) 0.055(2) Uani 1 1 d . . .
H28 H 0.9379 0.2292 0.4040 0.066 Uiso 1 1 calc R . .
C29 C 0.9639(3) 0.2943(3) 0.3150(5) 0.053(2) Uani 1 1 d . . .
C30 C 0.8881(3) 0.2428(3) 0.2972(5) 0.052(2) Uani 1 1 d . . .
C31 C 0.8442(4) 0.2353(3) 0.3409(6) 0.062(2) Uani 1 1 d . . .
H31 H 0.8438 0.2251 0.4037 0.074 Uiso 1 1 calc R . .
C32 C 0.8017(3) 0.2421(3) 0.2960(6) 0.056(2) Uani 1 1 d . . .
O1M O 1.1411(3) 0.0734(3) 0.1981(4) 0.099(2) Uani 1 1 d DU . .
H1OM H 1.1342 0.1078 0.1844 0.148 Uiso 0.75 1 d PR A 1
H1O H 1.1662 0.0558 0.1994 0.148 Uiso 0.25 1 d PR A 2
C1M C 1.1871(5) 0.0452(10) 0.2084(18) 0.222(11) Uani 0.75 1 d PDU B 1
H1M1 H 1.2090 0.0638 0.1651 0.334 Uiso 0.75 1 d PR B 1
H1M2 H 1.1849 0.0045 0.1941 0.334 Uiso 0.75 1 d PR B 1
H1M3 H 1.1995 0.0501 0.2707 0.334 Uiso 0.75 1 d PR B 1
C1M' C 1.1503(11) 0.1153(10) 0.1289(15) 0.053(8) Uani 0.25 1 d PDU B 2
H1M4 H 1.1838 0.1098 0.1092 0.079 Uiso 0.25 1 d PR B 2
H1M5 H 1.1473 0.1520 0.1605 0.079 Uiso 0.25 1 d PR B 2
H1M6 H 1.1290 0.1149 0.0754 0.079 Uiso 0.25 1 d PR B 2
C33 C 0.6573(4) 0.2041(7) 0.4087(10) 0.071(2) Uani 0.50 1 d PDU . -1
C34 C 0.6117(4) 0.1915(7) 0.4551(9) 0.076(2) Uani 0.50 1 d PDU . -1
C35 C 0.6165(5) 0.1558(7) 0.5323(10) 0.075(3) Uani 0.50 1 d PDU . -1
H35A H 0.5878 0.1427 0.5611 0.091 Uiso 0.50 1 calc PR . -1
C36 C 0.6594(5) 0.1391(7) 0.5680(9) 0.074(3) Uani 0.50 1 d PDU . -1
H36A H 0.6602 0.1184 0.6237 0.089 Uiso 0.50 1 calc PR . -1
C37 C 0.7022(4) 0.1521(7) 0.5236(9) 0.070(3) Uani 0.50 1 d PDU . -1
H37A H 0.7317 0.1374 0.5468 0.084 Uiso 0.50 1 calc PR . -1
C38 C 0.7028(4) 0.1870(7) 0.4438(9) 0.067(2) Uani 0.50 1 d PDU . -1
C39 C 0.7472(4) 0.1964(6) 0.4024(9) 0.061(3) Uani 0.50 1 d PDU . -1
H39A H 0.7745 0.1779 0.4284 0.074 Uiso 0.50 1 calc PR . -1
C40 C 0.5654(4) 0.2136(6) 0.4166(8) 0.079(3) Uani 0.50 1 d PDU . -1
C41 C 0.5200(5) 0.1935(7) 0.4725(12) 0.084(4) Uani 0.50 1 d PDU . -1
H41A H 0.5191 0.1517 0.4742 0.126 Uiso 0.50 1 calc PR . -1
H41B H 0.4906 0.2078 0.4430 0.126 Uiso 0.50 1 calc PR . -1
H41C H 0.5220 0.2084 0.5349 0.126 Uiso 0.50 1 calc PR . -1
C42 C 0.5639(7) 0.2789(5) 0.4130(14) 0.082(4) Uani 0.50 1 d PDU . -1
H42A H 0.5916 0.2930 0.3780 0.123 Uiso 0.50 1 calc PR . -1
H42B H 0.5651 0.2942 0.4752 0.123 Uiso 0.50 1 calc PR . -1
H42C H 0.5339 0.2912 0.3834 0.123 Uiso 0.50 1 calc PR . -1
C43 C 0.5577(6) 0.1897(8) 0.3170(10) 0.084(4) Uani 0.50 1 d PDU . -1
H43A H 0.5843 0.2025 0.2777 0.125 Uiso 0.50 1 calc PR . -1
H43B H 0.5270 0.2038 0.2927 0.125 Uiso 0.50 1 calc PR . -1
H43C H 0.5572 0.1479 0.3188 0.125 Uiso 0.50 1 calc PR . -1
C44 C 0.7487(6) 0.2763(8) 0.0761(9) 0.119(7) Uani 0.25 1 d PDU . -1
H44A H 0.7758 0.2701 0.0375 0.143 Uiso 0.25 1 calc PR . -1
C45 C 0.7035(6) 0.2927(7) 0.0324(9) 0.119(6) Uani 0.25 1 d PDU . -1
C46 C 0.7060(8) 0.3090(9) -0.0594(10) 0.119(6) Uani 0.25 1 d PDU . -1
H46A H 0.7364 0.3088 -0.0893 0.143 Uiso 0.25 1 calc PR . -1
C47 C 0.6656(9) 0.3253(10) -0.1074(11) 0.120(6) Uani 0.25 1 d PDU . -1
H47A H 0.6679 0.3363 -0.1698 0.143 Uiso 0.25 1 calc PR . -1
C48 C 0.6217(8) 0.3253(10) -0.0631(12) 0.120(6) Uani 0.25 1 d PDU . -1
H48A H 0.5939 0.3366 -0.0966 0.144 Uiso 0.25 1 calc PR . -1
C49 C 0.6159(6) 0.3098(9) 0.0278(13) 0.120(6) Uani 0.25 1 d PDU . -1
C50 C 0.6587(6) 0.2869(16) 0.0740(10) 0.119(6) Uani 0.25 1 d PDU . -1
C51 C 0.5674(6) 0.3075(10) 0.0746(15) 0.121(6) Uani 0.25 1 d PDU . -1
C52 C 0.5287(8) 0.3350(17) 0.015(2) 0.123(7) Uani 0.25 1 d PDU . -1
H52A H 0.5385 0.3739 -0.0004 0.185 Uiso 0.25 1 calc PR . -1
H52B H 0.4981 0.3361 0.0492 0.185 Uiso 0.25 1 calc PR . -1
H52C H 0.5245 0.3126 -0.0406 0.185 Uiso 0.25 1 calc PR . -1
C53 C 0.5505(12) 0.2445(12) 0.090(3) 0.121(7) Uani 0.25 1 d PDU . -1
H53A H 0.5542 0.2230 0.0329 0.182 Uiso 0.25 1 calc PR . -1
H53B H 0.5165 0.2442 0.1086 0.182 Uiso 0.25 1 calc PR . -1
H53C H 0.5703 0.2268 0.1378 0.182 Uiso 0.25 1 calc PR . -1
C54 C 0.5691(12) 0.3379(18) 0.1687(19) 0.120(7) Uani 0.25 1 d PDU . -1
H54A H 0.5725 0.3791 0.1594 0.180 Uiso 0.25 1 calc PR . -1
H54B H 0.5966 0.3237 0.2040 0.180 Uiso 0.25 1 calc PR . -1
H54C H 0.5391 0.3302 0.2021 0.180 Uiso 0.25 1 calc PR . -1
N3 N 0.7549(3) 0.2286(7) 0.3306(8) 0.061(3) Uani 0.50 1 d PDU . -1
N4 N 0.7551(5) 0.2694(18) 0.1632(10) 0.119(7) Uani 0.25 1 d PDU . -1
O3 O 0.6540(3) 0.2444(6) 0.3469(8) 0.070(3) Uani 0.50 1 d PDU . -1
O4 O 0.6536(4) 0.2739(16) 0.1602(8) 0.119(7) Uani 0.25 1 d PDU . -1
Zn2 Zn 0.70067(8) 0.27055(8) 0.2599(2) 0.0858(9) Uani 0.50 1 d PD . -1
C44' C 0.7592(8) 0.269(2) 0.0741(19) 0.150(7) Uani 0.25 1 d PDU . -2
H44' H 0.7869 0.2586 0.0395 0.180 Uiso 0.25 1 d PR . -2
C45' C 0.7152(8) 0.270(2) 0.0194(16) 0.150(7) Uani 0.25 1 d PDU . -2
C46' C 0.7211(10) 0.264(2) -0.0752(17) 0.151(7) Uani 0.25 1 d PDU . -2
H46' H 0.7516 0.2527 -0.0991 0.181 Uiso 0.25 1 calc PR . -2
C47' C 0.6832(11) 0.274(2) -0.1341(15) 0.151(7) Uani 0.25 1 d PDU . -2
H47' H 0.6879 0.2740 -0.1984 0.181 Uiso 0.25 1 calc PR . -2
C48' C 0.6384(10) 0.284(2) -0.0965(18) 0.151(7) Uani 0.25 1 d PDU . -2
H48' H 0.6132 0.2960 -0.1357 0.181 Uiso 0.25 1 calc PR . -2
C49' C 0.6279(7) 0.2763(18) -0.0043(17) 0.151(7) Uani 0.25 1 d PDU . -2
C50' C 0.6691(8) 0.267(2) 0.0565(16) 0.150(7) Uani 0.25 1 d PDU . -2
C51' C 0.5769(7) 0.2714(13) 0.0309(19) 0.151(7) Uani 0.25 1 d PDU . -2
C52' C 0.5411(9) 0.280(2) -0.047(2) 0.153(8) Uani 0.25 1 d PDU . -2
H52D H 0.5444 0.3191 -0.0707 0.230 Uiso 0.25 1 calc PR . -2
H52E H 0.5082 0.2747 -0.0238 0.230 Uiso 0.25 1 calc PR . -2
H52F H 0.5476 0.2527 -0.0955 0.230 Uiso 0.25 1 calc PR . -2
C53' C 0.5662(16) 0.2103(15) 0.069(3) 0.152(8) Uani 0.25 1 d PDU . -2
H53D H 0.5699 0.1822 0.0200 0.228 Uiso 0.25 1 calc PR . -2
H53E H 0.5331 0.2089 0.0926 0.228 Uiso 0.25 1 calc PR . -2
H53F H 0.5889 0.2015 0.1186 0.228 Uiso 0.25 1 calc PR . -2
C54' C 0.5672(13) 0.3155(19) 0.108(3) 0.152(8) Uani 0.25 1 d PDU . -2
H54D H 0.5730 0.3540 0.0843 0.228 Uiso 0.25 1 calc PR . -2
H54E H 0.5888 0.3080 0.1593 0.228 Uiso 0.25 1 calc PR . -2
H54F H 0.5336 0.3122 0.1280 0.228 Uiso 0.25 1 calc PR . -2
N4' N 0.7618(9) 0.2546(12) 0.1595(17) 0.048(10) Uani 0.25 1 d PDU . -2
O4' O 0.6608(9) 0.263(2) 0.1442(16) 0.128(17) Uani 0.25 1 d PDU . -2
O2M O 0.6961(6) 0.3623(7) 0.2880(11) 0.134(6) Uani 0.50 1 d PDU . -1
H2OM H 0.6873 0.3897 0.2325 0.201 Uiso 0.50 1 d PRD . -1
C2M C 0.6700(8) 0.3796(10) 0.3677(13) 0.126(8) Uani 0.50 1 d PDU . -1
H2M1 H 0.6378 0.3945 0.3539 0.188 Uiso 0.50 1 d PR . -1
H2M2 H 0.6886 0.4087 0.4006 0.188 Uiso 0.50 1 d PR . -1
H2M3 H 0.6671 0.3454 0.4058 0.188 Uiso 0.50 1 d PR . -1
O1S O 0.7179(7) 0.0613(9) 0.3055(13) 0.168(9) Uani 0.50 1 d PD . .
H1S H 0.7440 0.0548 0.3329 0.253 Uiso 0.50 1 d PR . .
C1S C 0.6768(9) 0.0422(14) 0.3560(18) 0.192(15) Uani 0.50 1 d PD . .
H1S1 H 0.6705 0.0017 0.3440 0.288 Uiso 0.50 1 d PR . .
H1S2 H 0.6480 0.0645 0.3412 0.288 Uiso 0.50 1 d PR . .
H1S3 H 0.6849 0.0473 0.4207 0.288 Uiso 0.50 1 d PR . .
O2S O 0.5931(10) 0.2500 0.7500 0.241(19) Uani 0.25 1 d PD C 2
H2S H 0.5830 0.2676 0.7962 0.362 Uiso 0.25 1 d PR C 2
C2S C 0.6446(10) 0.2500 0.7500 0.158(19) Uani 0.25 1 d PD C 2
H2S1 H 0.6564 0.2108 0.7565 0.236 Uiso 0.25 1 d PR C 2
H2S2 H 0.6564 0.2731 0.8012 0.236 Uiso 0.25 1 d PR C 2
H2S3 H 0.6564 0.2661 0.6924 0.236 Uiso 0.25 1 d PR C 2

loop_
_atom_site_aniso_label
_atom_site_aniso_U_11
_atom_site_aniso_U_22
_atom_site_aniso_U_33
_atom_site_aniso_U_23
_atom_site_aniso_U_13
_atom_site_aniso_U_12
C1 0.090(7) 0.050(5) 0.046(6) 0.006(5) 0.007(6) -0.004(5)
C2 0.093(7) 0.050(6) 0.060(7) -0.007(5) 0.000(6) -0.011(5)
C3 0.124(9) 0.055(6) 0.056(7) -0.022(5) 0.020(6) -0.022(6)
C4 0.130(9) 0.051(6) 0.049(6) 0.004(5) -0.002(6) 0.000(6)
C5 0.115(8) 0.041(5) 0.054(6) 0.011(5) 0.002(6) -0.005(5)
C6 0.085(7) 0.054(6) 0.054(6) 0.017(5) 0.001(6) -0.002(5)
C7 0.087(7) 0.039(5) 0.049(6) 0.004(5) 0.009(5) -0.003(4)
C8 0.092(8) 0.069(7) 0.070(7) -0.017(6) -0.001(6) 0.003(6)
C9 0.111(8) 0.064(6) 0.069(7) 0.008(5) -0.001(6) 0.015(6)
C10 0.096(8) 0.100(8) 0.138(10) -0.038(8) 0.004(8) -0.015(7)
C11 0.135(10) 0.074(7) 0.094(8) -0.002(6) 0.018(7) 0.010(7)
C17 0.124(8) 0.042(5) 0.042(6) 0.005(5) 0.000(6) 0.008(5)
C18 0.103(7) 0.047(5) 0.037(5) 0.011(5) 0.001(5) 0.007(5)
C19 0.139(9) 0.059(7) 0.060(7) 0.009(5) -0.004(6) 0.005(6)
C20 0.128(9) 0.072(7) 0.050(6) 0.030(6) -0.002(6) 0.021(6)
C21 0.101(8) 0.074(7) 0.053(7) 0.032(6) -0.011(6) -0.018(6)
C22 0.082(7) 0.047(6) 0.068(7) 0.010(5) -0.012(6) -0.014(5)
C23 0.087(7) 0.056(6) 0.052(7) 0.017(5) -0.012(5) -0.012(5)
C24 0.104(8) 0.063(7) 0.077(7) 0.014(6) -0.004(7) -0.001(6)
C25 0.110(8) 0.066(7) 0.100(8) 0.001(6) -0.009(7) 0.004(6)
C26 0.146(10) 0.072(7) 0.084(8) 0.034(6) -0.027(7) 0.023(7)
C27 0.137(9) 0.072(7) 0.082(8) 0.000(6) -0.044(7) 0.008(6)
N1 0.094(6) 0.047(4) 0.045(5) 0.003(4) 0.004(4) 0.002(4)
N2 0.089(5) 0.040(4) 0.050(5) 0.014(4) -0.007(4) 0.008(4)
O1 0.119(5) 0.072(4) 0.055(4) 0.000(3) -0.005(4) 0.015(4)
O2 0.127(6) 0.051(4) 0.055(4) 0.009(3) -0.003(4) 0.014(3)
Zn1 0.1085(10) 0.0535(7) 0.0476(8) 0.0070(5) -0.0058(6) 0.0074(6)
C12 0.077(6) 0.044(5) 0.047(6) 0.002(5) 0.003(5) -0.007(5)
C13 0.096(7) 0.045(5) 0.033(5) 0.010(4) 0.003(5) 0.008(5)
C14 0.081(6) 0.047(5) 0.044(5) 0.006(5) -0.003(5) 0.000(5)
C15 0.102(7) 0.049(6) 0.046(6) 0.026(5) -0.002(5) -0.002(5)
C16 0.089(7) 0.035(5) 0.046(6) 0.004(5) 0.004(5) 0.001(5)
C28 0.083(7) 0.050(5) 0.032(5) 0.012(4) 0.004(5) -0.002(5)
C29 0.077(6) 0.042(5) 0.042(5) 0.024(4) 0.003(5) -0.002(4)
C30 0.065(6) 0.045(5) 0.047(5) 0.019(4) -0.003(5) -0.001(4)
C31 0.092(8) 0.049(5) 0.044(5) 0.017(4) 0.010(6) 0.004(5)
C32 0.050(6) 0.061(6) 0.058(6) 0.022(5) 0.005(5) 0.009(4)
O1M 0.106(4) 0.092(4) 0.099(4) -0.007(3) -0.008(3) -0.004(3)
C1M 0.222(12) 0.221(12) 0.224(12) -0.004(4) 0.000(4) -0.001(4)
C1M' 0.053(10) 0.055(10) 0.051(10) 0.004(5) 0.002(5) -0.009(5)
C33 0.072(3) 0.073(4) 0.068(4) 0.005(3) 0.004(3) 0.000(3)
C34 0.074(3) 0.079(4) 0.074(3) 0.004(3) 0.004(3) -0.001(3)
C35 0.074(4) 0.079(4) 0.073(4) 0.005(3) 0.005(3) -0.005(3)
C36 0.074(4) 0.077(4) 0.070(4) 0.006(3) 0.005(3) -0.005(3)
C37 0.072(4) 0.073(4) 0.066(4) 0.006(3) 0.003(3) -0.003(3)
C38 0.069(3) 0.069(4) 0.064(3) 0.004(3) 0.004(3) -0.003(3)
C39 0.067(4) 0.060(4) 0.058(4) 0.004(3) 0.000(3) -0.003(3)
C40 0.076(3) 0.082(4) 0.079(4) 0.002(3) 0.003(3) 0.001(3)
C41 0.078(4) 0.086(6) 0.087(5) 0.001(5) 0.006(4) 0.002(4)
C42 0.081(6) 0.082(4) 0.083(6) 0.001(4) 0.000(5) 0.001(4)
C43 0.080(6) 0.088(6) 0.083(4) -0.003(4) -0.001(4) -0.002(5)
C44 0.119(7) 0.120(8) 0.118(7) 0.002(4) -0.001(3) 0.000(4)
C45 0.119(7) 0.120(7) 0.119(7) 0.002(3) -0.001(3) 0.001(3)
C46 0.119(7) 0.120(7) 0.119(7) 0.002(4) -0.001(3) 0.001(4)
C47 0.120(7) 0.120(7) 0.119(7) 0.001(4) -0.002(3) 0.000(4)
C48 0.120(7) 0.120(7) 0.120(7) 0.000(4) -0.002(3) 0.001(4)
C49 0.120(7) 0.121(7) 0.120(7) 0.001(3) -0.001(3) 0.000(3)
C50 0.120(7) 0.120(7) 0.119(7) 0.001(3) -0.001(3) -0.001(3)
C51 0.120(7) 0.122(7) 0.121(7) 0.001(3) -0.001(3) 0.000(3)
C52 0.122(8) 0.124(8) 0.124(8) 0.003(5) -0.002(5) 0.000(5)
C53 0.120(8) 0.121(7) 0.122(9) 0.000(4) 0.000(5) 0.000(4)
C54 0.119(8) 0.119(8) 0.121(8) 0.001(5) 0.001(4) 0.001(5)
N3 0.068(5) 0.059(5) 0.057(5) 0.005(4) 0.000(4) -0.003(4)
N4 0.120(8) 0.119(8) 0.118(8) 0.002(4) -0.001(4) 0.000(4)
O3 0.069(4) 0.070(5) 0.072(4) 0.003(3) 0.005(3) 0.002(3)
O4 0.118(8) 0.119(8) 0.119(7) -0.001(4) -0.001(4) -0.001(4)
Zn2 0.0947(17) 0.0631(19) 0.100(2) 0.006(2) -0.0159(16) -0.0048(11)
C44' 0.150(8) 0.151(8) 0.150(8) 0.001(4) -0.001(4) -0.001(4)
C45' 0.150(7) 0.149(8) 0.150(8) 0.001(3) -0.001(3) 0.000(3)
C46' 0.151(8) 0.151(8) 0.150(8) 0.001(4) -0.001(3) 0.000(4)
C47' 0.151(8) 0.151(8) 0.150(8) 0.001(4) -0.001(3) 0.000(4)
C48' 0.151(8) 0.151(8) 0.151(8) 0.001(4) -0.001(3) 0.000(4)
C49' 0.151(7) 0.150(8) 0.151(7) 0.001(3) -0.001(3) 0.000(3)
C50' 0.150(7) 0.149(8) 0.150(8) 0.001(4) -0.001(3) 0.000(4)
C51' 0.151(7) 0.151(8) 0.152(8) 0.000(3) -0.001(3) 0.001(4)
C52' 0.153(8) 0.153(9) 0.153(8) 0.000(4) -0.003(5) 0.000(5)
C53' 0.152(9) 0.152(8) 0.152(9) 0.000(4) -0.001(5) -0.001(5)
C54' 0.152(9) 0.153(9) 0.152(8) -0.001(5) -0.002(4) 0.000(5)
N4' 0.052(11) 0.047(11) 0.045(10) 0.008(5) 0.000(5) 0.000(5)
O4' 0.125(17) 0.127(17) 0.133(17) -0.001(6) -0.005(6) -0.001(6)
O2M 0.132(7) 0.138(7) 0.133(7) -0.007(5) -0.012(5) -0.013(5)
C2M 0.124(9) 0.127(9) 0.126(9) -0.011(5) 0.001(5) -0.005(5)
O1S 0.111(14) 0.21(2) 0.183(18) -0.048(15) 0.083(14) -0.047(14)
C1S 0.17(3) 0.18(3) 0.23(4) -0.06(3) -0.07(3) -0.06(3)
O2S 0.14(3) 0.25(4) 0.33(5) -0.09(4) 0.000 0.000
C2S 0.04(2) 0.13(3) 0.30(6) -0.05(3) 0.000 0.000

loop_
_atom_type_symbol
_atom_type_description
_atom_type_scat_dispersion_real
_atom_type_scat_dispersion_imag
_atom_type_scat_source
C C 0.0033 0.0016 'International Tables Vol C Tables 4.2.6.8 and 6.1.1.4'
H H 0.0000 0.0000 'International Tables Vol C Tables 4.2.6.8 and 6.1.1.4'
N N 0.0061 0.0033 'International Tables Vol C Tables 4.2.6.8 and 6.1.1.4'
O O 0.0106 0.0060 'International Tables Vol C Tables 4.2.6.8 and 6.1.1.4'
Zn Zn 0.2839 1.4301 'International Tables Vol C Tables 4.2.6.8 and 6.1.1.4'

loop_
_geom_angle_atom_site_label_1
_geom_angle_atom_site_label_2
_geom_angle_atom_site_label_3
_geom_angle
_geom_angle_site_symmetry_1
_geom_angle_site_symmetry_3
O1 C1 C6 122.3(7) . .
O1 C1 C2 117.2(8) . .
C6 C1 C2 120.5(8) . .
C3 C2 C1 115.2(8) . .
C3 C2 C8 123.9(7) . .
C1 C2 C8 120.9(7) . .
C4 C3 C2 125.3(8) . .
C3 C4 C5 119.1(8) . .
C4 C5 C6 121.5(8) . .
C7 C6 C1 125.4(8) . .
C7 C6 C5 116.3(8) . .
C1 C6 C5 118.3(8) . .
N1 C7 C6 126.8(8) . .
C2 C8 C10 111.8(7) . .
C2 C8 C9 111.4(7) . .
C10 C8 C9 108.5(7) . .
C2 C8 C11 110.4(7) . .
C10 C8 C11 108.3(7) . .
C9 C8 C11 106.2(7) . .
N2 C17 C18 125.5(8) . .
C23 C18 C19 120.2(8) . .
C23 C18 C17 123.7(8) . .
C19 C18 C17 115.9(8) . .
C20 C19 C18 121.9(9) . .
C19 C20 C21 118.0(9) . .
C20 C21 C22 124.0(9) . .
C21 C22 C23 116.9(8) . .
C21 C22 C24 123.3(8) . .
C23 C22 C24 119.7(7) . .
O2 C23 C18 123.6(8) . .
O2 C23 C22 117.5(8) . .
C18 C23 C22 118.9(8) . .
C22 C24 C25 110.7(7) . .
C22 C24 C27 110.8(8) . .
C25 C24 C27 110.0(8) . .
C22 C24 C26 111.3(7) . .
C25 C24 C26 105.9(8) . .
C27 C24 C26 108.0(7) . .
C7 N1 C12 121.6(7) . .
C7 N1 Zn1 123.6(6) . .
C12 N1 Zn1 114.3(5) . .
C17 N2 C16 121.3(7) . .
C17 N2 Zn1 124.8(6) . .
C16 N2 Zn1 113.8(5) . .
C1 O1 Zn1 131.3(6) . .
C23 O2 Zn1 129.9(5) . .
O1 Zn1 O2 96.1(2) . .
O1 Zn1 N2 162.8(3) . .
O2 Zn1 N2 88.7(2) . .
O1 Zn1 N1 89.9(3) . .
O2 Zn1 N1 152.7(3) . .
N2 Zn1 N1 78.6(3) . .
O1 Zn1 O1M 99.4(3) . .
O2 Zn1 O1M 101.9(3) . .
N2 Zn1 O1M 95.7(3) . .
N1 Zn1 O1M 103.4(3) . .
N1 C12 C16 115.3(7) . .
N1 C12 C13 123.7(7) . .
C16 C12 C13 120.9(8) . .
C29 C13 C12 118.5(7) 4 .
C15 C14 C29 118.2(8) . 4
C15 C14 C28 128.5(8) . .
C29 C14 C28 113.2(7) 4 .
C16 C15 C14 122.6(8) . .
C15 C16 N2 125.1(8) . .
C15 C16 C12 118.8(8) . .
N2 C16 C12 116.1(8) . .
C30 C28 C14 104.9(7) . .
C30 C28 C29 106.5(6) . .
C14 C28 C29 106.0(6) . .
C13 C29 C14 120.8(7) 4 4
C13 C29 C28 126.9(7) 4 .
C14 C29 C28 112.4(7) 4 .
C31 C30 C30 118.6(5) . 4
C31 C30 C28 128.2(7) . .
C30 C30 C28 113.2(4) 4 .
C32 C31 C30 121.5(8) . .
N4' C32 C31 120.6(14) 4 .
N4' C32 C32 118.2(12) 4 4
C31 C32 C32 119.8(5) . 4
N4' C32 N3 18.6(16) 4 .
C31 C32 N3 126.1(8) . .
C32 C32 N3 113.7(6) 4 .
N4' C32 N4 15(2) 4 4
C31 C32 N4 123.5(8) . 4
C32 C32 N4 116.5(5) 4 4
N3 C32 N4 4.0(16) . 4
C1M' O1M C1M 103.3(17) . .
C1M' O1M Zn1 113.6(13) . .
C1M O1M Zn1 120.2(12) . .
O3 C33 C38 121.1(9) . .
O3 C33 C34 113.9(9) . .
C38 C33 C34 122.7(9) . .
C35 C34 C33 114.2(9) . .
C35 C34 C40 126.0(8) . .
C33 C34 C40 119.7(8) . .
C36 C35 C34 124.1(9) . .
C35 C36 C37 120.4(10) . .
C36 C37 C38 121.3(9) . .
C39 C38 C33 125.7(9) . .
C39 C38 C37 117.3(9) . .
C33 C38 C37 116.7(9) . .
N3 C39 C38 125.7(9) . .
C34 C40 C42 112.7(9) . .
C34 C40 C41 112.7(8) . .
C42 C40 C41 107.1(9) . .
C34 C40 C43 109.9(8) . .
C42 C40 C43 108.6(9) . .
C41 C40 C43 105.4(8) . .
N4 C44 C45 125.4(10) . .
C50 C45 C46 119.5(10) . .
C50 C45 C44 123.4(9) . .
C46 C45 C44 116.7(10) . .
C47 C46 C45 121.8(11) . .
C46 C47 C48 118.5(11) . .
C47 C48 C49 123.6(11) . .
C48 C49 C50 116.4(9) . .
C48 C49 C51 123.3(10) . .
C50 C49 C51 119.7(9) . .
O4 C50 C45 122.8(10) . .
O4 C50 C49 116.4(11) . .
C45 C50 C49 118.9(10) . .
C49 C51 C52 110.7(9) . .
C49 C51 C54 111.2(10) . .
C52 C51 C54 109.3(10) . .
C49 C51 C53 111.4(9) . .
C52 C51 C53 105.6(10) . .
C54 C51 C53 108.4(10) . .
C39 N3 C32 124.1(8) . .
C39 N3 Zn2 123.8(7) . .
C32 N3 Zn2 112.0(6) . .
C44 N4 C32 123.3(10) . 4
C44 N4 Zn2 124.9(8) . .
C32 N4 Zn2 111.8(8) 4 .
C33 O3 Zn2 129.9(7) . .
C50 O4 Zn2 131.2(9) . .
O3 Zn2 O4 93.4(4) . .
O3 Zn2 N4 160.5(12) . .
O4 Zn2 N4 88.6(5) . .
O3 Zn2 N3 90.3(4) . .
O4 Zn2 N3 150.9(11) . .
N4 Zn2 N3 78.9(5) . .
O3 Zn2 O2M 98.7(7) . .
O4 Zn2 O2M 93.5(12) . .
N4 Zn2 O2M 100.5(13) . .
N3 Zn2 O2M 114.4(6) . .
N4' C44' C45' 125.2(12) . .
C50' C45' C46' 119.2(11) . .
C50' C45' C44' 123.6(10) . .
C46' C45' C44' 116.4(11) . .
C47' C46' C45' 120.9(12) . .
C46' C47' C48' 117.7(11) . .
C47' C48' C49' 123.7(12) . .
C48' C49' C50' 116.5(10) . .
C48' C49' C51' 122.5(10) . .
C50' C49' C51' 120.6(10) . .
O4' C50' C45' 123.3(11) . .
O4' C50' C49' 118.0(12) . .
C45' C50' C49' 118.0(10) . .
C49' C51' C52' 110.2(9) . .
C49' C51' C54' 111.1(10) . .
C52' C51' C54' 109.6(10) . .
C49' C51' C53' 111.7(10) . .
C52' C51' C53' 105.5(10) . .
C54' C51' C53' 108.6(10) . .
C32 N4' C44' 121.3(19) 4 .
C2M O2M Zn2 117.4(13) . .

loop_
_geom_bond_atom_site_label_1
_geom_bond_atom_site_label_2
_geom_bond_distance
_geom_bond_site_symmetry_2
C1 O1 1.312(9) .
C1 C6 1.419(11) .
C1 C2 1.461(10) .
C2 C3 1.411(11) .
C2 C8 1.495(11) .
C3 C4 1.352(11) .
C4 C5 1.381(11) .
C5 C6 1.426(10) .
C6 C7 1.387(10) .
C7 N1 1.306(9) .
C8 C10 1.530(11) .
C8 C9 1.573(10) .
C8 C11 1.573(10) .
C17 N2 1.296(9) .
C17 C18 1.458(11) .
C18 C23 1.388(12) .
C18 C19 1.397(11) .
C19 C20 1.375(11) .
C20 C21 1.376(12) .
C21 C22 1.386(11) .
C22 C23 1.462(11) .
C22 C24 1.508(6) .
C23 O2 1.310(9) .
C24 C25 1.520(10) .
C24 C27 1.550(11) .
C24 C26 1.566(10) .
N1 C12 1.389(10) .
N1 Zn1 2.074(6) .
N2 C16 1.404(10) .
N2 Zn1 2.064(7) .
O1 Zn1 1.926(6) .
O2 Zn1 1.956(6) .
Zn1 O1M 2.089(7) .
C12 C16 1.408(11) .
C12 C13 1.419(11) .
C13 C29 1.381(10) 4
C14 C15 1.391(11) .
C14 C29 1.432(10) 4
C14 C28 1.512(11) .
C15 C16 1.362(11) .
C28 C30 1.508(11) .
C28 C29 1.532(11) .
C29 C13 1.382(10) 4
C29 C14 1.432(10) 4
C30 C31 1.384(11) .
C30 C30 1.421(15) 4
C31 C32 1.358(11) .
C32 N4' 1.28(2) 4
C32 C32 1.397(16) 4
C32 N3 1.426(13) .
C32 N4 1.447(15) 4
O1M C1M' 1.433(6) .
O1M C1M 1.444(6) .
C33 O3 1.310(10) .
C33 C38 1.418(11) .
C33 C34 1.465(11) .
C34 C35 1.411(11) .
C34 C40 1.493(12) .
C35 C36 1.357(12) .
C36 C37 1.383(11) .
C37 C38 1.427(11) .
C38 C39 1.390(11) .
C39 N3 1.310(10) .
C40 C42 1.532(12) .
C40 C41 1.572(11) .
C40 C43 1.576(11) .
C44 N4 1.298(10) .
C44 C45 1.459(12) .
C45 C50 1.388(12) .
C45 C46 1.398(12) .
C46 C47 1.375(12) .
C47 C48 1.377(13) .
C48 C49 1.388(12) .
C49 C50 1.466(12) .
C49 C51 1.508(5) .
C50 O4 1.305(11) .
C51 C52 1.522(11) .
C51 C54 1.550(11) .
C51 C53 1.566(10) .
N3 Zn2 2.073(8) .
N4 C32 1.447(15) 4
N4 Zn2 2.067(8) .
O3 Zn2 1.915(7) .
O4 Zn2 1.958(8) .
Zn2 O2M 2.193(17) .
C44' N4' 1.297(11) .
C44' C45' 1.458(12) .
C45' C50' 1.389(12) .
C45' C46' 1.400(12) .
C46' C47' 1.377(13) .
C47' C48' 1.377(13) .
C48' C49' 1.390(12) .
C49' C50' 1.464(12) .
C49' C51' 1.508(7) .
C50' O4' 1.307(11) .
C51' C52' 1.523(11) .
C51' C54' 1.550(12) .
C51' C53' 1.566(11) .
N4' C32 1.28(2) 4
O2M C2M 1.431(5) .
O1S C1S 1.430(6) .
O2S C2S 1.425(6) .

loop_
_geom_torsion_atom_site_label_1
_geom_torsion_atom_site_label_2
_geom_torsion_atom_site_label_3
_geom_torsion_atom_site_label_4
_geom_torsion
_geom_torsion_site_symmetry_1
_geom_torsion_site_symmetry_4
O1 C1 C2 C3 177.7(8) . .
C6 C1 C2 C3 -1.7(12) . .
O1 C1 C2 C8 -5.0(12) . .
C6 C1 C2 C8 175.5(8) . .
C1 C2 C3 C4 -0.6(13) . .
C8 C2 C3 C4 -177.7(9) . .
C2 C3 C4 C5 1.0(15) . .
C3 C4 C5 C6 1.0(14) . .
O1 C1 C6 C7 2.4(14) . .
C2 C1 C6 C7 -178.2(8) . .
O1 C1 C6 C5 -175.9(8) . .
C2 C1 C6 C5 3.5(12) . .
C4 C5 C6 C7 178.4(8) . .
C4 C5 C6 C1 -3.1(13) . .
C1 C6 C7 N1 6.1(14) . .
C5 C6 C7 N1 -175.6(8) . .
C3 C2 C8 C10 119.1(9) . .
C1 C2 C8 C10 -57.8(10) . .
C3 C2 C8 C9 -119.3(9) . .
C1 C2 C8 C9 63.8(10) . .
C3 C2 C8 C11 -1.5(11) . .
C1 C2 C8 C11 -178.5(7) . .
N2 C17 C18 C23 -10.3(15) . .
N2 C17 C18 C19 174.5(9) . .
C23 C18 C19 C20 0.5(15) . .
C17 C18 C19 C20 175.8(9) . .
C18 C19 C20 C21 -3.0(16) . .
C19 C20 C21 C22 3.9(15) . .
C20 C21 C22 C23 -2.3(14) . .
C20 C21 C22 C24 -177.4(9) . .
C19 C18 C23 O2 -177.3(9) . .
C17 C18 C23 O2 7.8(14) . .
C19 C18 C23 C22 1.2(13) . .
C17 C18 C23 C22 -173.8(8) . .
C21 C22 C23 O2 178.2(8) . .
C24 C22 C23 O2 -6.4(12) . .
C21 C22 C23 C18 -0.4(12) . .
C24 C22 C23 C18 175.0(8) . .
C21 C22 C24 C25 -119.9(9) . .
C23 C22 C24 C25 65.1(10) . .
C21 C22 C24 C27 117.9(9) . .
C23 C22 C24 C27 -57.2(10) . .
C21 C22 C24 C26 -2.3(12) . .
C23 C22 C24 C26 -177.4(8) . .
C6 C7 N1 C12 177.4(8) . .
C6 C7 N1 Zn1 -11.3(12) . .
C18 C17 N2 C16 177.3(8) . .
C18 C17 N2 Zn1 -5.7(12) . .
C6 C1 O1 Zn1 -4.0(13) . .
C2 C1 O1 Zn1 176.5(6) . .
C18 C23 O2 Zn1 11.8(13) . .
C22 C23 O2 Zn1 -166.7(6) . .
C1 O1 Zn1 O2 152.9(8) . .
C1 O1 Zn1 N2 47.4(13) . .
C1 O1 Zn1 N1 -0.4(8) . .
C1 O1 Zn1 O1M -103.9(8) . .
C23 O2 Zn1 O1 176.5(7) . .
C23 O2 Zn1 N2 -20.1(8) . .
C23 O2 Zn1 N1 -81.7(9) . .
C23 O2 Zn1 O1M 75.5(8) . .
C17 N2 Zn1 O1 123.0(9) . .
C16 N2 Zn1 O1 -59.7(11) . .
C17 N2 Zn1 O2 16.4(7) . .
C16 N2 Zn1 O2 -166.4(6) . .
C17 N2 Zn1 N1 172.0(7) . .
C16 N2 Zn1 N1 -10.7(5) . .
C17 N2 Zn1 O1M -85.4(7) . .
C16 N2 Zn1 O1M 91.8(6) . .
C7 N1 Zn1 O1 7.6(7) . .
C12 N1 Zn1 O1 179.4(6) . .
C7 N1 Zn1 O2 -95.6(8) . .
C12 N1 Zn1 O2 76.2(8) . .
C7 N1 Zn1 N2 -159.5(7) . .
C12 N1 Zn1 N2 12.3(5) . .
C7 N1 Zn1 O1M 107.3(7) . .
C12 N1 Zn1 O1M -80.9(6) . .
C7 N1 C12 C16 160.0(7) . .
Zn1 N1 C12 C16 -12.0(9) . .
C7 N1 C12 C13 -22.5(12) . .
Zn1 N1 C12 C13 165.5(6) . .
N1 C12 C13 C29 -179.7(7) . 4
C16 C12 C13 C29 -2.4(12) . 4
C29 C14 C15 C16 1.4(13) 4 .
C28 C14 C15 C16 -173.9(8) . .
C14 C15 C16 N2 175.3(8) . .
C14 C15 C16 C12 -4.8(13) . .
C17 N2 C16 C15 5.0(13) . .
Zn1 N2 C16 C15 -172.3(7) . .
C17 N2 C16 C12 -174.9(8) . .
Zn1 N2 C16 C12 7.8(9) . .
N1 C12 C16 C15 -177.1(8) . .
C13 C12 C16 C15 5.3(12) . .
N1 C12 C16 N2 2.8(11) . .
C13 C12 C16 N2 -174.8(7) . .
C15 C14 C28 C30 -127.2(9) . .
C29 C14 C28 C30 57.4(8) 4 .
C15 C14 C28 C29 120.4(9) . .
C29 C14 C28 C29 -55.1(8) 4 .
C30 C28 C29 C13 126.6(9) . 4
C14 C28 C29 C13 -122.0(9) . 4
C30 C28 C29 C14 -54.2(9) . 4
C14 C28 C29 C14 57.2(8) . 4
C14 C28 C30 C31 122.1(9) . .
C29 C28 C30 C31 -125.8(8) . .
C14 C28 C30 C30 -58.3(10) . 4
C29 C28 C30 C30 53.8(10) . 4
C30 C30 C31 C32 -0.9(14) 4 .
C28 C30 C31 C32 178.6(8) . .
C30 C31 C32 N4' -167.1(17) . 4
C30 C31 C32 C32 -1.0(15) . 4
C30 C31 C32 N3 171.6(11) . .
C30 C31 C32 N4 175(2) . 4
O1 Zn1 O1M C1M' 62.7(14) . .
O2 Zn1 O1M C1M' 161.1(14) . .
N2 Zn1 O1M C1M' -109.1(14) . .
N1 Zn1 O1M C1M' -29.5(14) . .
O1 Zn1 O1M C1M -60.3(13) . .
O2 Zn1 O1M C1M 38.0(13) . .
N2 Zn1 O1M C1M 127.9(13) . .
N1 Zn1 O1M C1M -152.5(13) . .
O3 C33 C34 C35 -169.2(16) . .
C38 C33 C34 C35 -6(3) . .
O3 C33 C34 C40 14(2) . .
C38 C33 C34 C40 176.7(15) . .
C33 C34 C35 C36 7(3) . .
C40 C34 C35 C36 -176.3(16) . .
C34 C35 C36 C37 -7(3) . .
C35 C36 C37 C38 5(3) . .
O3 C33 C38 C39 -20(3) . .
C34 C33 C38 C39 178.4(17) . .
O3 C33 C38 C37 167.0(17) . .
C34 C33 C38 C37 5(3) . .
C36 C37 C38 C39 -178.2(16) . .
C36 C37 C38 C33 -4(3) . .
C33 C38 C39 N3 9(3) . .
C37 C38 C39 N3 -177.8(17) . .
C35 C34 C40 C42 122.0(18) . .
C33 C34 C40 C42 -61.4(16) . .
C35 C34 C40 C41 1(2) . .
C33 C34 C40 C41 177.2(14) . .
C35 C34 C40 C43 -116.7(17) . .
C33 C34 C40 C43 60.0(17) . .
N4 C44 C45 C50 -20(3) . .
N4 C44 C45 C46 168(2) . .
C50 C45 C46 C47 6.9(18) . .
C44 C45 C46 C47 180.00(15) . .
C45 C46 C47 C48 0.0(3) . .
C46 C47 C48 C49 0.0(5) . .
C47 C48 C49 C50 -6.4(17) . .
C47 C48 C49 C51 -177.2(15) . .
C46 C45 C50 O4 -177(2) . .
C44 C45 C50 O4 10(4) . .
C46 C45 C50 C49 -13(3) . .
C44 C45 C50 C49 174.1(15) . .
C48 C49 C50 O4 178(2) . .
C51 C49 C50 O4 -11(4) . .
C48 C49 C50 C45 13(3) . .
C51 C49 C50 C45 -176(2) . .
C48 C49 C51 C52 -10.9(18) . .
C50 C49 C51 C52 179(2) . .
C48 C49 C51 C54 -132.6(16) . .
C50 C49 C51 C54 57(3) . .
C48 C49 C51 C53 106.3(16) . .
C50 C49 C51 C53 -64(3) . .
C38 C39 N3 C32 173.0(15) . .
C38 C39 N3 Zn2 -2(3) . .
N4' C32 N3 C39 -94(4) 4 .
C31 C32 N3 C39 -16(2) . .
C32 C32 N3 C39 157.4(16) 4 .
N4 C32 N3 C39 -66(22) 4 .
N4' C32 N3 Zn2 82(4) 4 .
C31 C32 N3 Zn2 160.3(8) . .
C32 C32 N3 Zn2 -26.8(16) 4 .
N4 C32 N3 Zn2 110(23) 4 .
C45 C44 N4 C32 -174(2) . 4
C45 C44 N4 Zn2 8(4) . .
C38 C33 O3 Zn2 24(3) . .
C34 C33 O3 Zn2 -172.6(12) . .
C45 C50 O4 Zn2 11(5) . .
C49 C50 O4 Zn2 -154(3) . .
C33 O3 Zn2 O4 136(2) . .
C33 O3 Zn2 N4 41(3) . .
C33 O3 Zn2 N3 -15.0(18) . .
C33 O3 Zn2 O2M -129.8(17) . .
C50 O4 Zn2 O3 -177(3) . .
C50 O4 Zn2 N4 -17(3) . .
C50 O4 Zn2 N3 -81(4) . .
C50 O4 Zn2 O2M 84(3) . .
C44 N4 Zn2 O3 103(2) . .
C32 N4 Zn2 O3 -75(4) 4 .
C44 N4 Zn2 O4 7(3) . .
C32 N4 Zn2 O4 -171(3) 4 .
C44 N4 Zn2 N3 160(3) . .
C32 N4 Zn2 N3 -18(2) 4 .
C44 N4 Zn2 O2M -86(3) . .
C32 N4 Zn2 O2M 96(2) 4 .
C39 N3 Zn2 O3 3.7(17) . .
C32 N3 Zn2 O3 -172.1(11) . .
C39 N3 Zn2 O4 -93.8(19) . .
C32 N3 Zn2 O4 90.4(16) . .
C39 N3 Zn2 N4 -160.0(17) . .
C32 N3 Zn2 N4 24.2(18) . .
C39 N3 Zn2 O2M 103.4(16) . .
C32 N3 Zn2 O2M -72.4(12) . .
N4' C44' C45' C50' 14(7) . .
N4' C44' C45' C46' -155(5) . .
C50' C45' C46' C47' 22(6) . .
C44' C45' C46' C47' -168(4) . .
C45' C46' C47' C48' -7(7) . .
C46' C47' C48' C49' -9(7) . .
C47' C48' C49' C50' 10(6) . .
C47' C48' C49' C51' -163(4) . .
C46' C45' C50' O4' 170(5) . .
C44' C45' C50' O4' 0(7) . .
C46' C45' C50' C49' -20(5) . .
C44' C45' C50' C49' 171(4) . .
C48' C49' C50' O4' 175(5) . .
C51' C49' C50' O4' -12(6) . .
C48' C49' C50' C45' 5(6) . .
C51' C49' C50' C45' 178(3) . .
C48' C49' C51' C52' -4(4) . .
C50' C49' C51' C52' -177(4) . .
C48' C49' C51' C54' -126(4) . .
C50' C49' C51' C54' 61(4) . .
C48' C49' C51' C53' 113(4) . .
C50' C49' C51' C53' -60(4) . .
C45' C44' N4' C32 -177(3) . 4
O3 Zn2 O2M C2M 11.2(14) . .
O4 Zn2 O2M C2M 105.2(14) . .
N4 Zn2 O2M C2M -165.6(14) . .
N3 Zn2 O2M C2M -83.1(14) . .
